data_7244761
loop_
_publ_author_name
'Wu, Zhi-li'
'Li, Jia-yu'
'Huang, Peng-li'
'Sun, Ze-shi'
'Li, Hui-liang'
'Zhang, Wei-dong'

_publ_section_title
;
 New ent-kaurane diterpenoid acids from Nouelia insignis Franch and their
 anti-inflammatory activity
;
_journal_issue 18
_journal_name_full 'RSC Advances'
_journal_page_first 11155
_journal_page_last 11163
_journal_paper_doi 10.1039/D2RA01684B
_journal_volume 12
_journal_year 2022
_chemical_absolute_configuration ad
_chemical_formula_sum 'C21 H34 O5'
_chemical_formula_weight 366.48
_space_group_crystal_system monoclinic
_space_group_IT_number 4
_space_group_name_Hall 'P 2yb'
_space_group_name_H-M_alt 'P 1 21 1'
_atom_sites_solution_hydrogens mixed
_audit_creation_method SHELXL-2013
_audit_update_record
;
2021-06-16 deposited with the CCDC.	2022-04-05 downloaded from the CCDC.
;
_cell_angle_alpha 90
_cell_angle_beta 115.2240(10)
_cell_angle_gamma 90
_cell_formula_units_Z 2
_cell_length_a 11.7128(3)
_cell_length_b 7.9920(2)
_cell_length_c 11.8269(3)
_cell_measurement_reflns_used 9923
_cell_measurement_temperature 293(2)
_cell_measurement_theta_max 140.188
_cell_measurement_theta_min 8.263
_cell_volume 1001.54(4)
_computing_cell_refinement 'Bruker SAINT'
_computing_data_collection 'Bruker APEX2'
_computing_data_reduction 'Bruker SAINT'
_computing_molecular_graphics 'Bruker SHELXTL'
_computing_publication_material 'Bruker SHELXTL'
_computing_structure_refinement 'SHELXL-2013 (Sheldrick, 2013)'
_computing_structure_solution 'SHELXS-97 (Sheldrick 2008)'
_diffrn_ambient_temperature 293(2)
_diffrn_measured_fraction_theta_full 0.967
_diffrn_measured_fraction_theta_max 0.970
_diffrn_measurement_device_type 'Bruker APEX-II CCD'
_diffrn_measurement_method '\f and \w scans'
_diffrn_radiation_type CuK\a
_diffrn_radiation_wavelength 1.54178
_diffrn_reflns_av_R_equivalents 0.0331
_diffrn_reflns_av_unetI/netI 0.0306
_diffrn_reflns_Laue_measured_fraction_full 0.967
_diffrn_reflns_Laue_measured_fraction_max 0.970
_diffrn_reflns_limit_h_max 14
_diffrn_reflns_limit_h_min -13
_diffrn_reflns_limit_k_max 9
_diffrn_reflns_limit_k_min -8
_diffrn_reflns_limit_l_max 14
_diffrn_reflns_limit_l_min -13
_diffrn_reflns_number 12397
_diffrn_reflns_point_group_measured_fraction_full 0.955
_diffrn_reflns_point_group_measured_fraction_max 0.957
_diffrn_reflns_theta_full 67.679
_diffrn_reflns_theta_max 67.434
_diffrn_reflns_theta_min 4.132
_exptl_absorpt_coefficient_mu 0.685
_exptl_absorpt_correction_T_max 0.7533
_exptl_absorpt_correction_T_min 0.4092
_exptl_absorpt_correction_type multi-scan
_exptl_absorpt_process_details sadabs
_exptl_crystal_colour colorless
_exptl_crystal_density_diffrn 1.215
_exptl_crystal_description prismatic
_exptl_crystal_F_000 400
_exptl_crystal_size_max 0.200
_exptl_crystal_size_mid 0.150
_exptl_crystal_size_min 0.130
_refine_diff_density_max 0.124
_refine_diff_density_min -0.094
_refine_diff_density_rms 0.021
_refine_ls_abs_structure_details
; 
 Flack x determined using 1499 quotients [(I+)-(I-)]/[(I+)+(I-)] 
 (Parsons and Flack (2004), Acta Cryst. A60, s61). 
;
_refine_ls_abs_structure_Flack 0.09(6)
_refine_ls_extinction_method none
_refine_ls_goodness_of_fit_ref 1.047
_refine_ls_hydrogen_treatment mixed
_refine_ls_matrix_type full
_refine_ls_number_parameters 248
_refine_ls_number_reflns 3447
_refine_ls_number_restraints 1
_refine_ls_restrained_S_all 1.047
_refine_ls_R_factor_all 0.0310
_refine_ls_R_factor_gt 0.0302
_refine_ls_shift/su_max 0.001
_refine_ls_shift/su_mean 0.000
_refine_ls_structure_factor_coef Fsqd
_refine_ls_weighting_details 'w=1/[\s^2^(Fo^2^)+(0.0442P)^2^+0.0866P] where P=(Fo^2^+2Fc^2^)/3'
_refine_ls_weighting_scheme calc
_refine_ls_wR_factor_gt 0.0800
_refine_ls_wR_factor_ref 0.0811
_reflns_Friedel_coverage 0.831
_reflns_Friedel_fraction_full 0.940
_reflns_Friedel_fraction_max 0.943
_reflns_number_gt 3358
_reflns_number_total 3447
_reflns_threshold_expression 'I > 2\s(I)'
_cod_data_source_file d2ra01684b2.cif
_cod_data_source_block cu_d8v21439_0m
_cod_original_sg_symbol_H-M 'P 21'
_cod_database_code 7244761
_shelx_space_group_comment
; 
The symmetry employed for this shelxl refinement is uniquely defined 
by the following loop, which should always be used as a source of 
symmetry information in preference to the above space-group names. 
They are only intended as comments. 
;
_shelx_estimated_absorpt_t_min 0.875
_shelx_estimated_absorpt_t_max 0.916
_shelxl_version_number 2013-4

loop_
_space_group_symop_operation_xyz
'x, y, z'
'-x, y+1/2, -z'

loop_
_atom_site_label
_atom_site_type_symbol
_atom_site_fract_x
_atom_site_fract_y
_atom_site_fract_z
_atom_site_U_iso_or_equiv
_atom_site_adp_type
_atom_site_occupancy
_atom_site_site_symmetry_order
_atom_site_calc_flag
_atom_site_refinement_flags_posn
_atom_site_refinement_flags_adp
_atom_site_refinement_flags_occupancy
_atom_site_disorder_assembly
_atom_site_disorder_group
O1 O 0.14110(16) 0.3895(2) 0.40975(15) 0.0584(4) Uani 1 1 d . . . . .
O2 O 0.13467(19) 0.6463(2) 0.33569(17) 0.0638(5) Uani 1 1 d . . . . .
H2 H 0.1190 0.6706 0.3950 0.096 Uiso 1 1 calc R U . . .
O3 O 0.83276(15) 0.5701(3) 0.39513(17) 0.0604(5) Uani 1 1 d . . . . .
O4 O 0.50107(17) 0.6609(2) -0.02513(14) 0.0598(4) Uani 1 1 d . . . . .
C1 C 0.40040(17) 0.2593(2) 0.27194(18) 0.0376(4) Uani 1 1 d . . . . .
H1A H 0.3916 0.2189 0.1913 0.045 Uiso 1 1 calc R U . . .
H1B H 0.4832 0.2262 0.3337 0.045 Uiso 1 1 calc R U . . .
C2 C 0.3008(2) 0.1759(3) 0.30319(19) 0.0444(5) Uani 1 1 d . . . . .
H2A H 0.3160 0.2040 0.3882 0.053 Uiso 1 1 calc R U . . .
H2B H 0.3075 0.0554 0.2982 0.053 Uiso 1 1 calc R U . . .
C3 C 0.16847(19) 0.2310(3) 0.21452(19) 0.0458(5) Uani 1 1 d . . . . .
H3A H 0.1084 0.1794 0.2403 0.055 Uiso 1 1 calc R U . . .
H3B H 0.1503 0.1909 0.1312 0.055 Uiso 1 1 calc R U . . .
C4 C 0.15007(17) 0.4210(3) 0.20973(18) 0.0394(4) Uani 1 1 d . . . . .
C5 C 0.25465(17) 0.5032(2) 0.17896(16) 0.0357(4) Uani 1 1 d . . . . .
H5 H 0.2414 0.4537 0.0985 0.043 Uiso 1 1 calc R U . . .
C6 C 0.2435(2) 0.6912(3) 0.1534(2) 0.0472(5) Uani 1 1 d . . . . .
H6A H 0.2730 0.7518 0.2318 0.057 Uiso 1 1 calc R U . . .
H6B H 0.1557 0.7205 0.1038 0.057 Uiso 1 1 calc R U . . .
C7 C 0.3218(2) 0.7409(3) 0.0834(2) 0.0507(5) Uani 1 1 d . . . . .
H7A H 0.2905 0.6822 0.0041 0.061 Uiso 1 1 calc R U . . .
H7B H 0.3127 0.8600 0.0661 0.061 Uiso 1 1 calc R U . . .
C8 C 0.46058(18) 0.6993(2) 0.15910(17) 0.0386(4) Uani 1 1 d . . . . .
C9 C 0.47903(16) 0.5143(2) 0.20541(15) 0.0311(4) Uani 1 1 d . . . . .
H9 H 0.4525 0.4475 0.1289 0.037 Uiso 1 1 calc R U . . .
C10 C 0.39264(16) 0.4526(2) 0.26796(15) 0.0319(4) Uani 1 1 d . . . . .
C11 C 0.62184(17) 0.4757(2) 0.27882(17) 0.0368(4) Uani 1 1 d . . . . .
H11A H 0.6309 0.3806 0.3329 0.044 Uiso 1 1 calc R U . . .
H11B H 0.6546 0.4426 0.2194 0.044 Uiso 1 1 calc R U . . .
C12 C 0.70355(19) 0.6178(3) 0.35846(18) 0.0450(5) Uani 1 1 d . . . . .
H12 H 0.6894 0.6260 0.4342 0.054 Uiso 1 1 calc R U . . .
C13 C 0.6704(2) 0.7860(3) 0.2917(2) 0.0470(5) Uani 1 1 d . . . . .
H13 H 0.7265 0.8742 0.3435 0.056 Uiso 1 1 calc R U . . .
C14 C 0.5336(2) 0.8233(2) 0.2646(2) 0.0481(5) Uani 1 1 d . . . . .
H14A H 0.5116 0.9381 0.2374 0.058 Uiso 1 1 calc R U . . .
H14B H 0.5178 0.8030 0.3375 0.058 Uiso 1 1 calc R U . . .
C15 C 0.5369(2) 0.7103(2) 0.08064(18) 0.0426(4) Uani 1 1 d . . . . .
C16 C 0.6640(2) 0.7884(3) 0.15874(19) 0.0476(5) Uani 1 1 d . . . . .
H16 H 0.6561 0.9065 0.1341 0.057 Uiso 1 1 calc R U . . .
C17 C 0.7725(2) 0.7199(4) 0.1345(2) 0.0643(7) Uani 1 1 d . . . . .
H17A H 0.7848 0.6037 0.1573 0.096 Uiso 1 1 calc R U . . .
H17B H 0.8481 0.7811 0.1834 0.096 Uiso 1 1 calc R U . . .
H17C H 0.7531 0.7315 0.0474 0.096 Uiso 1 1 calc R U . . .
C18 C 0.43307(18) 0.5174(3) 0.40171(16) 0.0405(4) Uani 1 1 d . . . . .
H18A H 0.5222 0.5009 0.4488 0.061 Uiso 1 1 calc R U . . .
H18B H 0.3884 0.4573 0.4406 0.061 Uiso 1 1 calc R U . . .
H18C H 0.4139 0.6345 0.3994 0.061 Uiso 1 1 calc R U . . .
C19 C 0.0189(2) 0.4597(4) 0.1037(2) 0.0581(6) Uani 1 1 d . . . . .
H19A H 0.0005 0.5765 0.1051 0.087 Uiso 1 1 calc R U . . .
H19B H -0.0440 0.3945 0.1155 0.087 Uiso 1 1 calc R U . . .
H19C H 0.0188 0.4320 0.0247 0.087 Uiso 1 1 calc R U . . .
C20 C 0.14439(17) 0.4810(3) 0.33012(19) 0.0432(4) Uani 1 1 d . . . . .
O5 O 0.08663(19) 0.7485(3) 0.52969(18) 0.0672(5) Uani 1 1 d . . . . .
C21 C 0.1161(3) 0.6613(4) 0.6416(3) 0.0754(8) Uani 1 1 d . . . . .
H21A H 0.0922 0.5461 0.6233 0.113 Uiso 1 1 calc R U . . .
H21B H 0.0711 0.7098 0.6849 0.113 Uiso 1 1 calc R U . . .
H21C H 0.2052 0.6684 0.6930 0.113 Uiso 1 1 calc R U . . .
H5A H 0.116(4) 0.858(7) 0.548(4) 0.118(14) Uiso 1 1 d . . . . .
H3 H 0.864(4) 0.645(6) 0.436(4) 0.104(14) Uiso 1 1 d . . . . .

loop_
_atom_site_aniso_label
_atom_site_aniso_U_11
_atom_site_aniso_U_22
_atom_site_aniso_U_33
_atom_site_aniso_U_23
_atom_site_aniso_U_13
_atom_site_aniso_U_12
O1 0.0724(10) 0.0650(10) 0.0519(9) -0.0020(8) 0.0399(8) -0.0032(8)
O2 0.0874(12) 0.0538(10) 0.0702(11) -0.0092(8) 0.0528(10) 0.0054(8)
O3 0.0436(8) 0.0646(11) 0.0588(10) 0.0091(9) 0.0082(7) -0.0115(8)
O4 0.0737(10) 0.0736(11) 0.0398(8) 0.0007(7) 0.0317(7) -0.0133(8)
C1 0.0446(10) 0.0322(9) 0.0391(9) 0.0027(7) 0.0208(8) 0.0028(7)
C2 0.0557(11) 0.0354(10) 0.0491(11) 0.0023(8) 0.0291(9) -0.0018(8)
C3 0.0483(11) 0.0485(12) 0.0452(10) -0.0103(9) 0.0241(9) -0.0126(9)
C4 0.0369(9) 0.0470(11) 0.0354(10) -0.0039(7) 0.0164(8) -0.0010(8)
C5 0.0384(9) 0.0397(10) 0.0304(8) 0.0001(7) 0.0160(7) 0.0043(7)
C6 0.0471(11) 0.0423(11) 0.0560(12) 0.0117(9) 0.0257(9) 0.0140(8)
C7 0.0570(12) 0.0436(12) 0.0545(12) 0.0203(9) 0.0267(10) 0.0138(9)
C8 0.0488(10) 0.0338(9) 0.0382(9) 0.0062(7) 0.0234(8) 0.0044(8)
C9 0.0389(9) 0.0299(9) 0.0269(7) -0.0006(6) 0.0163(7) 0.0028(7)
C10 0.0379(9) 0.0311(9) 0.0290(8) 0.0002(6) 0.0164(7) 0.0018(6)
C11 0.0400(9) 0.0342(10) 0.0380(9) 0.0034(7) 0.0184(7) 0.0000(7)
C12 0.0486(11) 0.0494(12) 0.0349(9) 0.0020(8) 0.0157(8) -0.0076(9)
C13 0.0591(12) 0.0392(11) 0.0468(11) -0.0082(8) 0.0266(9) -0.0130(9)
C14 0.0710(14) 0.0303(10) 0.0553(12) -0.0037(8) 0.0386(11) -0.0026(9)
C15 0.0559(11) 0.0378(10) 0.0401(10) 0.0092(8) 0.0264(9) 0.0018(8)
C16 0.0579(12) 0.0431(11) 0.0477(11) 0.0074(8) 0.0282(9) -0.0041(9)
C17 0.0607(14) 0.0839(19) 0.0594(14) 0.0111(13) 0.0364(12) 0.0019(13)
C18 0.0461(10) 0.0463(11) 0.0316(9) -0.0036(7) 0.0189(7) -0.0043(8)
C19 0.0388(10) 0.0790(17) 0.0494(12) -0.0041(11) 0.0121(9) -0.0008(10)
C20 0.0365(9) 0.0503(12) 0.0453(10) -0.0072(9) 0.0198(8) -0.0022(8)
O5 0.0773(12) 0.0630(11) 0.0678(11) -0.0197(9) 0.0371(9) 0.0039(9)
C21 0.0655(16) 0.0728(19) 0.0853(19) -0.0018(15) 0.0294(14) 0.0167(13)

loop_
_atom_type_symbol
_atom_type_description
_atom_type_scat_dispersion_real
_atom_type_scat_dispersion_imag
_atom_type_scat_source
C C 0.0181 0.0091 'International Tables Vol C Tables 4.2.6.8 and 6.1.1.4'
H H 0.0000 0.0000 'International Tables Vol C Tables 4.2.6.8 and 6.1.1.4'
O O 0.0492 0.0322 'International Tables Vol C Tables 4.2.6.8 and 6.1.1.4'

loop_
_geom_angle_atom_site_label_1
_geom_angle_atom_site_label_2
_geom_angle_atom_site_label_3
_geom_angle
_geom_angle_site_symmetry_1
_geom_angle_site_symmetry_3
_geom_angle_publ_flag
C20 O2 H2 109.5 . . ?
C12 O3 H3 98(3) . . ?
C2 C1 C10 113.83(16) . . ?
C2 C1 H1A 108.8 . . ?
C10 C1 H1A 108.8 . . ?
C2 C1 H1B 108.8 . . ?
C10 C1 H1B 108.8 . . ?
H1A C1 H1B 107.7 . . ?
C1 C2 C3 111.60(16) . . ?
C1 C2 H2A 109.3 . . ?
C3 C2 H2A 109.3 . . ?
C1 C2 H2B 109.3 . . ?
C3 C2 H2B 109.3 . . ?
H2A C2 H2B 108.0 . . ?
C2 C3 C4 113.49(16) . . ?
C2 C3 H3A 108.9 . . ?
C4 C3 H3A 108.9 . . ?
C2 C3 H3B 108.9 . . ?
C4 C3 H3B 108.9 . . ?
H3A C3 H3B 107.7 . . ?
C20 C4 C3 109.72(17) . . ?
C20 C4 C19 105.67(17) . . ?
C3 C4 C19 107.69(18) . . ?
C20 C4 C5 115.71(16) . . ?
C3 C4 C5 108.27(15) . . ?
C19 C4 C5 109.50(17) . . ?
C6 C5 C10 111.44(16) . . ?
C6 C5 C4 116.74(15) . . ?
C10 C5 C4 115.04(15) . . ?
C6 C5 H5 103.9 . . ?
C10 C5 H5 103.9 . . ?
C4 C5 H5 103.9 . . ?
C5 C6 C7 110.03(16) . . ?
C5 C6 H6A 109.7 . . ?
C7 C6 H6A 109.7 . . ?
C5 C6 H6B 109.7 . . ?
C7 C6 H6B 109.7 . . ?
H6A C6 H6B 108.2 . . ?
C8 C7 C6 111.24(16) . . ?
C8 C7 H7A 109.4 . . ?
C6 C7 H7A 109.4 . . ?
C8 C7 H7B 109.4 . . ?
C6 C7 H7B 109.4 . . ?
H7A C7 H7B 108.0 . . ?
C7 C8 C14 115.00(17) . . ?
C7 C8 C15 112.44(15) . . ?
C14 C8 C15 100.78(16) . . ?
C7 C8 C9 111.54(16) . . ?
C14 C8 C9 112.36(15) . . ?
C15 C8 C9 103.67(14) . . ?
C11 C9 C8 109.86(14) . . ?
C11 C9 C10 115.63(13) . . ?
C8 C9 C10 116.32(14) . . ?
C11 C9 H9 104.5 . . ?
C8 C9 H9 104.5 . . ?
C10 C9 H9 104.5 . . ?
C18 C10 C1 108.48(15) . . ?
C18 C10 C5 112.57(14) . . ?
C1 C10 C5 108.05(14) . . ?
C18 C10 C9 113.78(14) . . ?
C1 C10 C9 106.68(13) . . ?
C5 C10 C9 106.98(13) . . ?
C12 C11 C9 116.16(15) . . ?
C12 C11 H11A 108.2 . . ?
C9 C11 H11A 108.2 . . ?
C12 C11 H11B 108.2 . . ?
C9 C11 H11B 108.2 . . ?
H11A C11 H11B 107.4 . . ?
O3 C12 C13 113.19(17) . . ?
O3 C12 C11 107.00(18) . . ?
C13 C12 C11 112.51(16) . . ?
O3 C12 H12 108.0 . . ?
C13 C12 H12 108.0 . . ?
C11 C12 H12 108.0 . . ?
C14 C13 C12 107.18(17) . . ?
C14 C13 C16 101.16(17) . . ?
C12 C13 C16 115.47(17) . . ?
C14 C13 H13 110.8 . . ?
C12 C13 H13 110.8 . . ?
C16 C13 H13 110.8 . . ?
C13 C14 C8 102.50(16) . . ?
C13 C14 H14A 111.3 . . ?
C8 C14 H14A 111.3 . . ?
C13 C14 H14B 111.3 . . ?
C8 C14 H14B 111.3 . . ?
H14A C14 H14B 109.2 . . ?
O4 C15 C16 125.94(18) . . ?
O4 C15 C8 124.87(19) . . ?
C16 C15 C8 109.17(16) . . ?
C15 C16 C17 114.9(2) . . ?
C15 C16 C13 102.98(16) . . ?
C17 C16 C13 120.50(19) . . ?
C15 C16 H16 105.8 . . ?
C17 C16 H16 105.8 . . ?
C13 C16 H16 105.8 . . ?
C16 C17 H17A 109.5 . . ?
C16 C17 H17B 109.5 . . ?
H17A C17 H17B 109.5 . . ?
C16 C17 H17C 109.5 . . ?
H17A C17 H17C 109.5 . . ?
H17B C17 H17C 109.5 . . ?
C10 C18 H18A 109.5 . . ?
C10 C18 H18B 109.5 . . ?
H18A C18 H18B 109.5 . . ?
C10 C18 H18C 109.5 . . ?
H18A C18 H18C 109.5 . . ?
H18B C18 H18C 109.5 . . ?
C4 C19 H19A 109.5 . . ?
C4 C19 H19B 109.5 . . ?
H19A C19 H19B 109.5 . . ?
C4 C19 H19C 109.5 . . ?
H19A C19 H19C 109.5 . . ?
H19B C19 H19C 109.5 . . ?
O1 C20 O2 122.13(19) . . ?
O1 C20 C4 124.4(2) . . ?
O2 C20 C4 113.32(18) . . ?
C21 O5 H5A 109(3) . . ?
O5 C21 H21A 109.5 . . ?
O5 C21 H21B 109.5 . . ?
H21A C21 H21B 109.5 . . ?
O5 C21 H21C 109.5 . . ?
H21A C21 H21C 109.5 . . ?
H21B C21 H21C 109.5 . . ?

loop_
_geom_bond_atom_site_label_1
_geom_bond_atom_site_label_2
_geom_bond_distance
_geom_bond_site_symmetry_2
_geom_bond_publ_flag
O1 C20 1.206(3) . ?
O2 C20 1.330(3) . ?
O2 H2 0.8200 . ?
O3 C12 1.437(3) . ?
O3 H3 0.76(5) . ?
O4 C15 1.204(3) . ?
C1 C2 1.519(3) . ?
C1 C10 1.548(2) . ?
C1 H1A 0.9700 . ?
C1 H1B 0.9700 . ?
C2 C3 1.520(3) . ?
C2 H2A 0.9700 . ?
C2 H2B 0.9700 . ?
C3 C4 1.532(3) . ?
C3 H3A 0.9700 . ?
C3 H3B 0.9700 . ?
C4 C20 1.530(3) . ?
C4 C19 1.544(3) . ?
C4 C5 1.564(3) . ?
C5 C6 1.527(3) . ?
C5 C10 1.560(2) . ?
C5 H5 0.9800 . ?
C6 C7 1.527(3) . ?
C6 H6A 0.9700 . ?
C6 H6B 0.9700 . ?
C7 C8 1.521(3) . ?
C7 H7A 0.9700 . ?
C7 H7B 0.9700 . ?
C8 C14 1.537(3) . ?
C8 C15 1.542(3) . ?
C8 C9 1.560(2) . ?
C9 C11 1.552(2) . ?
C9 C10 1.566(2) . ?
C9 H9 0.9800 . ?
C10 C18 1.535(2) . ?
C11 C12 1.524(3) . ?
C11 H11A 0.9700 . ?
C11 H11B 0.9700 . ?
C12 C13 1.523(3) . ?
C12 H12 0.9800 . ?
C13 C14 1.523(3) . ?
C13 C16 1.543(3) . ?
C13 H13 0.9800 . ?
C14 H14A 0.9700 . ?
C14 H14B 0.9700 . ?
C15 C16 1.512(3) . ?
C16 C17 1.519(3) . ?
C16 H16 0.9800 . ?
C17 H17A 0.9600 . ?
C17 H17B 0.9600 . ?
C17 H17C 0.9600 . ?
C18 H18A 0.9600 . ?
C18 H18B 0.9600 . ?
C18 H18C 0.9600 . ?
C19 H19A 0.9600 . ?
C19 H19B 0.9600 . ?
C19 H19C 0.9600 . ?
O5 C21 1.402(4) . ?
O5 H5A 0.93(5) . ?
C21 H21A 0.9600 . ?
C21 H21B 0.9600 . ?
C21 H21C 0.9600 . ?

loop_
_geom_hbond_atom_site_label_D
_geom_hbond_atom_site_label_H
_geom_hbond_atom_site_label_A
_geom_hbond_distance_DH
_geom_hbond_distance_HA
_geom_hbond_distance_DA
_geom_hbond_angle_DHA
_geom_hbond_site_symmetry_A
O2 H2 O5 0.82 1.89 2.711(2) 174.5 .
O5 H5A O3 0.93(5) 1.83(5) 2.752(3) 171(4) 2_656
O3 H3 O5 0.76(5) 2.50(4) 3.062(3) 132(4) 1_655

loop_
_geom_torsion_atom_site_label_1
_geom_torsion_atom_site_label_2
_geom_torsion_atom_site_label_3
_geom_torsion_atom_site_label_4
_geom_torsion
_geom_torsion_site_symmetry_1
_geom_torsion_site_symmetry_2
_geom_torsion_site_symmetry_3
_geom_torsion_site_symmetry_4
_geom_torsion_publ_flag
C10 C1 C2 C3 55.0(2) . . . . ?
C1 C2 C3 C4 -55.7(2) . . . . ?
C2 C3 C4 C20 -73.2(2) . . . . ?
C2 C3 C4 C19 172.26(17) . . . . ?
C2 C3 C4 C5 54.0(2) . . . . ?
C20 C4 C5 C6 -64.0(2) . . . . ?
C3 C4 C5 C6 172.43(17) . . . . ?
C19 C4 C5 C6 55.3(2) . . . . ?
C20 C4 C5 C10 69.4(2) . . . . ?
C3 C4 C5 C10 -54.2(2) . . . . ?
C19 C4 C5 C10 -171.32(17) . . . . ?
C10 C5 C6 C7 64.2(2) . . . . ?
C4 C5 C6 C7 -160.85(17) . . . . ?
C5 C6 C7 C8 -60.2(2) . . . . ?
C6 C7 C8 C14 -78.4(2) . . . . ?
C6 C7 C8 C15 167.07(18) . . . . ?
C6 C7 C8 C9 51.1(2) . . . . ?
C7 C8 C9 C11 178.38(15) . . . . ?
C14 C8 C9 C11 -50.79(19) . . . . ?
C15 C8 C9 C11 57.16(17) . . . . ?
C7 C8 C9 C10 -47.8(2) . . . . ?
C14 C8 C9 C10 82.98(19) . . . . ?
C15 C8 C9 C10 -169.07(15) . . . . ?
C2 C1 C10 C18 69.8(2) . . . . ?
C2 C1 C10 C5 -52.5(2) . . . . ?
C2 C1 C10 C9 -167.23(15) . . . . ?
C6 C5 C10 C18 69.22(19) . . . . ?
C4 C5 C10 C18 -66.6(2) . . . . ?
C6 C5 C10 C1 -171.01(15) . . . . ?
C4 C5 C10 C1 53.18(19) . . . . ?
C6 C5 C10 C9 -56.48(18) . . . . ?
C4 C5 C10 C9 167.71(14) . . . . ?
C11 C9 C10 C18 55.30(19) . . . . ?
C8 C9 C10 C18 -75.83(19) . . . . ?
C11 C9 C10 C1 -64.28(18) . . . . ?
C8 C9 C10 C1 164.59(14) . . . . ?
C11 C9 C10 C5 -179.73(14) . . . . ?
C8 C9 C10 C5 49.14(18) . . . . ?
C8 C9 C11 C12 36.1(2) . . . . ?
C10 C9 C11 C12 -98.07(18) . . . . ?
C9 C11 C12 O3 -167.53(15) . . . . ?
C9 C11 C12 C13 -42.6(2) . . . . ?
O3 C12 C13 C14 -177.28(17) . . . . ?
C11 C12 C13 C14 61.3(2) . . . . ?
O3 C12 C13 C16 70.9(2) . . . . ?
C11 C12 C13 C16 -50.6(2) . . . . ?
C12 C13 C14 C8 -72.43(19) . . . . ?
C16 C13 C14 C8 48.88(18) . . . . ?
C7 C8 C14 C13 -161.57(16) . . . . ?
C15 C8 C14 C13 -40.40(18) . . . . ?
C9 C8 C14 C13 69.38(19) . . . . ?
C7 C8 C15 O4 -41.2(3) . . . . ?
C14 C8 C15 O4 -164.2(2) . . . . ?
C9 C8 C15 O4 79.4(2) . . . . ?
C7 C8 C15 C16 140.21(18) . . . . ?
C14 C8 C15 C16 17.24(19) . . . . ?
C9 C8 C15 C16 -99.17(17) . . . . ?
O4 C15 C16 C17 -33.6(3) . . . . ?
C8 C15 C16 C17 144.97(18) . . . . ?
O4 C15 C16 C13 -166.5(2) . . . . ?
C8 C15 C16 C13 12.1(2) . . . . ?
C14 C13 C16 C15 -36.91(19) . . . . ?
C12 C13 C16 C15 78.4(2) . . . . ?
C14 C13 C16 C17 -166.4(2) . . . . ?
C12 C13 C16 C17 -51.1(3) . . . . ?
C3 C4 C20 O1 -7.4(3) . . . . ?
C19 C4 C20 O1 108.4(2) . . . . ?
C5 C4 C20 O1 -130.3(2) . . . . ?
C3 C4 C20 O2 176.91(16) . . . . ?
C19 C4 C20 O2 -67.3(2) . . . . ?
C5 C4 C20 O2 54.1(2) . . . . ?
